data_2208620
loop_
_publ_author_name
'Sousa, Gerim\'ario F. de'
'Hern\'andez-Ortega, Sim\'on'
'Jancik, Vojtech'
'Vald\'es-Mart\'inez, Jes\'us'

_publ_section_title
;
 <i>trans</i>-(2-Acetylpyridine-\k<i>N</i>
 2-furylhydrazonato-\k^2^<i>N</i>^1^,<i>O</i>)dichlorophenyltin(IV)
 dichloromethane solvate
;
_journal_coeditor_code HK2009
_journal_issue 4
_journal_name_full 'Acta Crystallographica Section E'
_journal_page_first m819
_journal_page_last m821
_journal_paper_doi 10.1107/S1600536806009457
_journal_volume 62
_journal_year 2006
_chemical_formula_iupac '[Sn (C12 H10 N3 O2) Cl2 (C6 H5)], C H2 Cl2'
_chemical_formula_moiety 'C18 H15 Cl2 N3 O2 Sn, C H2 Cl2'
_chemical_formula_sum 'C19 H17 Cl4 N3 O2 Sn'
_chemical_formula_weight 579.85
_chemical_name_systematic
;trans-(2-Acetylpyridine-\kN
 2-furylhydrazonato-\k^2^N^1^,O)dichlorophenyltin(IV)
dichloromethane solvate
;
_space_group_IT_number 4
_symmetry_cell_setting monoclinic
_symmetry_space_group_name_Hall 'P 2yb'
_symmetry_space_group_name_H-M 'P 1 21 1'
_atom_sites_solution_hydrogens geom
_atom_sites_solution_primary direct
_atom_sites_solution_secondary difmap
_audit_creation_method SHELXL-97
_cell_angle_alpha 90.00
_cell_angle_beta 110.71(3)
_cell_angle_gamma 90.00
_cell_formula_units_Z 2
_cell_length_a 9.116(2)
_cell_length_b 12.050(3)
_cell_length_c 11.113(3)
_cell_measurement_reflns_used 5481
_cell_measurement_temperature 291(2)
_cell_measurement_theta_max 30.77
_cell_measurement_theta_min 2.39
_cell_volume 1141.9(5)
_computing_cell_refinement 'SAINT (Bruker, 1999)'
_computing_data_collection 'SMART (Bruker, 1999)'
_computing_data_reduction SAINT
_computing_molecular_graphics 'X-SEED (Barbour, 2001)'
_computing_publication_material 'SHELXL97, enCIFer (Allen <i>et al.</i>,  2004) and PLATON (Spek, 2003)'
_computing_structure_refinement 'SHELXL97 (Sheldrick, 1997)'
_computing_structure_solution 'SHELXS97 (Sheldrick, 1997)'
_diffrn_ambient_temperature 291(2)
_diffrn_detector_area_resol_mean 0.66
_diffrn_measured_fraction_theta_full 0.998
_diffrn_measured_fraction_theta_max 0.998
_diffrn_measurement_device_type 'Bruker SMART APEX CCD area-detector'
_diffrn_measurement_method \w
_diffrn_radiation_monochromator graphite
_diffrn_radiation_source 'fine-focus sealed tube'
_diffrn_radiation_type MoK\a
_diffrn_radiation_wavelength 0.71073
_diffrn_reflns_av_R_equivalents 0.0316
_diffrn_reflns_av_sigmaI/netI 0.0444
_diffrn_reflns_limit_h_max 10
_diffrn_reflns_limit_h_min -10
_diffrn_reflns_limit_k_max 14
_diffrn_reflns_limit_k_min -14
_diffrn_reflns_limit_l_max 13
_diffrn_reflns_limit_l_min -13
_diffrn_reflns_number 9381
_diffrn_reflns_theta_full 25.03
_diffrn_reflns_theta_max 25.03
_diffrn_reflns_theta_min 2.39
_diffrn_standards_decay_% 0
_diffrn_standards_interval_count 0
_diffrn_standards_interval_time 0
_diffrn_standards_number 0
_exptl_absorpt_coefficient_mu 1.607
_exptl_absorpt_correction_T_max 0.9274
_exptl_absorpt_correction_T_min 0.7047
_exptl_absorpt_correction_type multi-scan
_exptl_absorpt_process_details '(SADABS; Sheldrick, 1996)'
_exptl_crystal_colour Orange
_exptl_crystal_density_diffrn 1.686
_exptl_crystal_density_method 'not measured'
_exptl_crystal_description Prism
_exptl_crystal_F_000 572
_exptl_crystal_size_max 0.38
_exptl_crystal_size_mid 0.12
_exptl_crystal_size_min 0.05
_refine_diff_density_max 0.750
_refine_diff_density_min -0.309
_refine_ls_abs_structure_details 'Flack (1983), 1888 Friedel Pairs'
_refine_ls_abs_structure_Flack 0.01(3)
_refine_ls_extinction_method none
_refine_ls_goodness_of_fit_ref 1.047
_refine_ls_hydrogen_treatment constr
_refine_ls_matrix_type full
_refine_ls_number_parameters 357
_refine_ls_number_reflns 3998
_refine_ls_number_restraints 199
_refine_ls_restrained_S_all 1.035
_refine_ls_R_factor_all 0.0401
_refine_ls_R_factor_gt 0.0367
_refine_ls_shift/su_max 0.001
_refine_ls_shift/su_mean 0.000
_refine_ls_structure_factor_coef Fsqd
_refine_ls_weighting_details 'calc w=1/[\s^2^(Fo^2^)+(0.0412P)^2^] where P=(Fo^2^+2Fc^2^)/3'
_refine_ls_weighting_scheme calc
_refine_ls_wR_factor_gt 0.0772
_refine_ls_wR_factor_ref 0.0786
_reflns_number_gt 3737
_reflns_number_total 3998
_reflns_threshold_expression I>2\s(I)
_cod_data_source_file hk2009.cif
_cod_data_source_block I
_cod_original_sg_symbol_Hall 'P 2yb '
_cod_original_sg_symbol_H-M 'P 21'
_cod_database_code 2208620
_cod_database_fobs_code 2208620

loop_
_symmetry_equiv_pos_as_xyz
'x, y, z'
'-x, y+1/2, -z'

loop_
_atom_site_type_symbol
_atom_site_label
_atom_site_fract_x
_atom_site_fract_y
_atom_site_fract_z
_atom_site_U_iso_or_equiv
_atom_site_adp_type
_atom_site_calc_flag
_atom_site_refinement_flags
_atom_site_occupancy
_atom_site_disorder_assembly
_atom_site_disorder_group
Sn Sn1 0.87980(3) -0.01074(5) 0.94865(3) 0.03986(11) Uani d . 1 . .
Cl Cl1 0.92902(18) 0.09711(14) 0.78042(14) 0.0596(4) Uani d . 1 . .
Cl Cl2 0.77902(18) -0.11516(15) 1.09331(17) 0.0648(4) Uani d . 1 . .
O O1 0.7961(4) -0.1393(3) 0.8141(4) 0.0514(10) Uani d . 1 . .
N N1 0.8171(5) 0.1420(3) 1.0330(4) 0.0402(10) Uani d . 1 . .
N N2 0.6334(5) 0.0243(3) 0.8450(4) 0.0414(11) Uani d . 1 . .
N N3 0.5556(5) -0.0481(3) 0.7486(4) 0.0457(11) Uani d . 1 . .
C C2 0.6670(6) 0.1765(4) 0.9818(5) 0.0408(12) Uani d . 1 . .
C C3 0.6141(7) 0.2638(5) 1.0345(6) 0.0530(15) Uani d . 1 . .
H H3 0.5100 0.2862 0.9991 0.064 Uiso calc R 1 . .
C C4 0.7154(8) 0.3178(6) 1.1394(6) 0.0601(16) Uani d . 1 . .
H H4 0.6799 0.3762 1.1766 0.072 Uiso calc R 1 . .
C C5 0.8687(8) 0.2856(5) 1.1891(6) 0.0586(16) Uani d . 1 . .
H H5 0.9400 0.3229 1.2586 0.070 Uiso calc R 1 . .
C C6 0.9150(7) 0.1964(5) 1.1336(6) 0.0510(14) Uani d . 1 . .
H H6 1.0189 0.1732 1.1679 0.061 Uiso calc R 1 . .
C C7 0.5668(6) 0.1100(4) 0.8711(5) 0.0432(12) Uani d . 1 . .
C C8 0.6505(6) -0.1300(5) 0.7441(5) 0.0472(13) Uani d . 1 A .
C C9 0.5810(7) -0.2171(5) 0.6505(5) 0.0531(14) Uani d D 1 . .
C C10 0.4347(14) -0.2393(12) 0.5694(14) 0.067(2) Uani d PDU 0.737(15) A 1
H H10 0.3449 -0.1974 0.5571 0.080 Uiso calc PR 0.737(15) A 1
C C11 0.4454(13) -0.3392(9) 0.5069(11) 0.068(3) Uani d PDU 0.737(15) A 1
H H11 0.3627 -0.3765 0.4463 0.082 Uiso calc PR 0.737(15) A 1
C C12 0.5931(14) -0.3702(8) 0.5497(9) 0.067(2) Uani d PDU 0.737(15) A 1
H H12 0.6311 -0.4333 0.5224 0.080 Uiso calc PR 0.737(15) A 1
O O2 0.6833(9) -0.2973(6) 0.6396(8) 0.065(2) Uani d PDU 0.737(15) A 1
C C10A 0.640(3) -0.303(3) 0.603(4) 0.065(4) Uani d PDU 0.263(15) A 2
H H10A 0.7443 -0.3230 0.6251 0.079 Uiso calc PR 0.263(15) A 2
C C11A 0.508(4) -0.356(3) 0.514(3) 0.067(4) Uani d PDU 0.263(15) A 2
H H11A 0.5089 -0.4189 0.4653 0.081 Uiso calc PR 0.263(15) A 2
C C12A 0.384(3) -0.301(2) 0.513(3) 0.066(4) Uani d PDU 0.263(15) A 2
H H12A 0.2816 -0.3216 0.4649 0.080 Uiso calc PR 0.263(15) A 2
O O2A 0.4207(16) -0.209(2) 0.592(3) 0.068(4) Uani d PDU 0.263(15) A 2
C C13 0.3997(6) 0.1401(6) 0.7999(6) 0.0601(16) Uani d . 1 . .
H H13A 0.3516 0.0843 0.7366 0.090 Uiso calc R 1 . .
H H13B 0.3951 0.2104 0.7581 0.090 Uiso calc R 1 . .
H H13C 0.3448 0.1451 0.8593 0.090 Uiso calc R 1 . .
C C14 1.1209(5) -0.0279(8) 1.0668(4) 0.041(2) Uani d . 1 . .
C C15 1.2280(6) 0.0482(5) 1.0582(6) 0.0567(15) Uani d . 1 . .
H H15 1.1970 0.1070 1.0005 0.068 Uiso calc R 1 . .
C C16 1.3848(8) 0.0361(6) 1.1376(7) 0.0644(19) Uani d . 1 . .
H H16 1.4595 0.0865 1.1323 0.077 Uiso calc R 1 . .
C C17 1.4275(8) -0.0480(7) 1.2212(7) 0.073(2) Uani d . 1 . .
H H17 1.5323 -0.0543 1.2738 0.088 Uiso calc R 1 . .
C C18 1.3233(8) -0.1251(6) 1.2325(6) 0.0684(18) Uani d . 1 . .
H H18 1.3563 -0.1833 1.2910 0.082 Uiso calc R 1 . .
C C19 1.1677(6) -0.1146(5) 1.1550(5) 0.0480(13) Uani d . 1 . .
H H19 1.0941 -0.1655 1.1616 0.058 Uiso calc R 1 . .
C C20 0.9026(15) 0.9855(18) 0.442(4) 0.213(4) Uani d PDU 0.544(8) B 1
H H20A 0.8608 1.0466 0.4765 0.256 Uiso calc PR 0.544(8) B 1
H H20B 0.8691 0.9957 0.3493 0.256 Uiso calc PR 0.544(8) B 1
Cl Cl3 0.8251(9) 0.8621(8) 0.4732(7) 0.177(4) Uani d PDU 0.544(8) B 1
Cl Cl4 1.1060(9) 0.9898(15) 0.5063(10) 0.216(4) Uani d PDU 0.544(8) B 1
C C20A 1.017(11) 0.959(4) 0.519(5) 0.214(5) Uani d PDU 0.158(8) C 2
H H20C 1.1246 0.9845 0.5453 0.256 Uiso calc PR 0.158(8) C 2
H H20D 0.9891 0.9524 0.5949 0.256 Uiso calc PR 0.158(8) C 2
Cl Cl3A 1.003(4) 0.829(3) 0.447(3) 0.198(6) Uani d PDU 0.158(8) C 2
Cl Cl4A 0.895(4) 1.058(3) 0.416(4) 0.233(6) Uani d PDU 0.158(8) C 2
C C20B 1.070(4) 0.906(2) 0.452(7) 0.212(5) Uani d PDU 0.297(8) D 3
H H20E 1.0992 0.8913 0.3769 0.255 Uiso calc PR 0.297(8) D 3
H H20F 1.1626 0.8925 0.5276 0.255 Uiso calc PR 0.297(8) D 3
Cl Cl3B 0.925(3) 0.8122(15) 0.4515(16) 0.193(5) Uani d PDU 0.297(8) D 3
Cl Cl4B 1.016(3) 1.0443(17) 0.450(2) 0.229(5) Uani d PDU 0.297(8) D 3

loop_
_atom_site_aniso_label
_atom_site_aniso_U_11
_atom_site_aniso_U_22
_atom_site_aniso_U_33
_atom_site_aniso_U_12
_atom_site_aniso_U_13
_atom_site_aniso_U_23
Sn1 0.03222(16) 0.03810(16) 0.04678(18) 0.0015(2) 0.01091(12) 0.0002(2)
Cl1 0.0620(9) 0.0646(9) 0.0543(8) 0.0054(8) 0.0231(7) 0.0113(8)
Cl2 0.0463(8) 0.0727(10) 0.0742(10) -0.0109(8) 0.0201(8) 0.0195(9)
O1 0.045(2) 0.040(2) 0.063(2) -0.0008(17) 0.0099(19) -0.0165(18)
N1 0.038(3) 0.037(2) 0.046(3) 0.0023(19) 0.016(2) -0.004(2)
N2 0.034(2) 0.045(3) 0.042(2) 0.0006(18) 0.0098(19) -0.0025(19)
N3 0.041(2) 0.048(3) 0.046(2) -0.0020(19) 0.012(2) -0.0065(19)
C2 0.039(3) 0.037(3) 0.048(3) 0.006(2) 0.017(2) 0.005(2)
C3 0.047(3) 0.054(4) 0.061(4) 0.003(3) 0.023(3) 0.003(3)
C4 0.062(4) 0.061(4) 0.063(4) 0.003(3) 0.030(3) -0.014(3)
C5 0.062(4) 0.059(4) 0.057(4) -0.011(3) 0.024(3) -0.016(3)
C6 0.044(3) 0.050(3) 0.062(4) -0.010(3) 0.021(3) -0.010(3)
C7 0.037(3) 0.045(3) 0.047(3) 0.006(2) 0.014(2) 0.006(3)
C8 0.044(3) 0.047(3) 0.048(3) -0.006(3) 0.012(3) -0.007(3)
C9 0.059(4) 0.049(3) 0.045(3) -0.007(3) 0.012(3) -0.004(3)
C10 0.076(5) 0.056(6) 0.049(6) -0.010(4) -0.001(4) -0.023(4)
C11 0.083(5) 0.055(5) 0.049(4) -0.006(4) 0.003(4) -0.018(4)
C12 0.085(5) 0.056(4) 0.050(4) -0.001(4) 0.011(4) -0.012(3)
O2 0.073(4) 0.055(3) 0.058(5) 0.001(3) 0.012(3) -0.016(3)
C10A 0.079(6) 0.056(6) 0.049(7) -0.003(6) 0.006(6) -0.019(6)
C11A 0.082(7) 0.055(6) 0.049(6) -0.005(6) 0.006(6) -0.021(5)
C12A 0.081(6) 0.053(7) 0.050(6) -0.007(6) 0.004(6) -0.024(5)
O2A 0.080(7) 0.053(8) 0.053(8) -0.014(6) 0.001(6) -0.028(6)
C13 0.038(3) 0.077(4) 0.059(4) 0.014(3) 0.009(3) -0.006(3)
C14 0.032(2) 0.049(6) 0.041(2) 0.003(3) 0.0108(19) -0.002(3)
C15 0.037(3) 0.063(4) 0.064(4) -0.006(3) 0.009(3) 0.003(3)
C16 0.043(4) 0.080(5) 0.074(5) -0.021(3) 0.025(3) -0.010(4)
C17 0.047(4) 0.102(7) 0.064(4) 0.008(4) 0.012(3) -0.016(4)
C18 0.064(4) 0.073(4) 0.062(4) 0.025(4) 0.014(3) 0.019(4)
C19 0.043(3) 0.047(3) 0.053(3) 0.008(3) 0.016(3) 0.007(3)
C20 0.111(5) 0.279(9) 0.219(9) -0.071(8) 0.021(8) 0.025(9)
Cl3 0.108(5) 0.281(8) 0.116(4) -0.045(5) 0.007(4) 0.050(5)
Cl4 0.108(4) 0.285(9) 0.226(7) -0.051(6) 0.024(5) 0.006(9)
C20A 0.112(6) 0.284(9) 0.218(9) -0.063(8) 0.024(7) 0.016(8)
Cl3A 0.097(10) 0.302(10) 0.186(9) -0.050(9) 0.041(10) 0.010(9)
Cl4A 0.135(9) 0.294(10) 0.229(11) -0.054(10) 0.012(10) 0.018(11)
C20B 0.109(7) 0.290(9) 0.214(9) -0.059(7) 0.027(8) 0.012(9)
Cl3B 0.114(9) 0.293(9) 0.152(7) -0.059(8) 0.022(8) 0.015(7)
Cl4B 0.127(7) 0.289(9) 0.228(9) -0.054(8) 0.011(8) 0.022(9)

loop_
_atom_type_symbol
_atom_type_description
_atom_type_scat_dispersion_real
_atom_type_scat_dispersion_imag
_atom_type_scat_source
C C 0.0033 0.0016 'International Tables Vol C Tables 4.2.6.8 and 6.1.1.4'
H H 0.0000 0.0000 'International Tables Vol C Tables 4.2.6.8 and 6.1.1.4'
N N 0.0061 0.0033 'International Tables Vol C Tables 4.2.6.8 and 6.1.1.4'
O O 0.0106 0.0060 'International Tables Vol C Tables 4.2.6.8 and 6.1.1.4'
Cl Cl 0.1484 0.1585 'International Tables Vol C Tables 4.2.6.8 and 6.1.1.4'
Sn Sn -0.6537 1.4246 'International Tables Vol C Tables 4.2.6.8 and 6.1.1.4'

loop_
_geom_angle_atom_site_label_1
_geom_angle_atom_site_label_2
_geom_angle_atom_site_label_3
_geom_angle
_geom_angle_publ_flag
O1 Sn1 C14 113.7(3) y
O1 Sn1 N2 73.67(15) y
C14 Sn1 N2 172.5(3) y
O1 Sn1 N1 145.67(15) y
C14 Sn1 N1 100.5(3) y
N2 Sn1 N1 72.06(15) y
O1 Sn1 Cl1 88.08(12) y
C14 Sn1 Cl1 95.42(17) y
N2 Sn1 Cl1 85.76(12) y
N1 Sn1 Cl1 91.52(12) y
O1 Sn1 Cl2 87.84(12) y
C14 Sn1 Cl2 95.15(17) y
N2 Sn1 Cl2 83.74(12) y
N1 Sn1 Cl2 86.38(14) y
Cl1 Sn1 Cl2 169.44(5) y
C8 O1 Sn1 113.8(3) ?
C6 N1 C2 118.8(5) ?
C6 N1 Sn1 124.4(4) ?
C2 N1 Sn1 116.7(3) ?
C7 N2 N3 122.4(5) ?
C7 N2 Sn1 121.3(4) ?
N3 N2 Sn1 116.3(3) ?
C8 N3 N2 109.9(4) ?
N1 C2 C3 120.9(5) ?
N1 C2 C7 114.8(4) ?
C3 C2 C7 124.3(5) ?
C4 C3 C2 119.7(6) ?
C4 C3 H3 120.2 ?
C2 C3 H3 120.2 ?
C5 C4 C3 119.7(6) ?
C5 C4 H4 120.2 ?
C3 C4 H4 120.2 ?
C4 C5 C6 118.2(6) ?
C4 C5 H5 120.9 ?
C6 C5 H5 120.9 ?
N1 C6 C5 122.7(6) ?
N1 C6 H6 118.7 ?
C5 C6 H6 118.7 ?
N2 C7 C2 115.0(5) ?
N2 C7 C13 123.5(5) ?
C2 C7 C13 121.5(5) ?
O1 C8 N3 126.3(5) ?
O1 C8 C9 117.7(5) ?
N3 C8 C9 116.1(5) ?
C10 C9 C10A 91.2(13) ?
C10A C9 O2A 111.4(13) ?
C10 C9 O2 110.0(6) ?
O2A C9 O2 130.0(9) ?
C10 C9 C8 134.4(8) ?
C10A C9 C8 134.3(13) ?
O2A C9 C8 114.2(9) ?
O2 C9 C8 115.6(6) ?
C9 C10 C11 105.9(9) ?
C9 C10 H10 127.0 ?
C11 C10 H10 127.0 ?
C12 C11 C10 107.8(8) ?
C12 C11 H11 126.1 ?
C10 C11 H11 126.1 ?
C11 C12 O2 110.9(8) ?
C11 C12 H12 124.5 ?
O2 C12 H12 124.5 ?
C12 O2 C9 105.4(7) ?
C9 C10A C11A 105.5(16) ?
C9 C10A H10A 127.3 ?
C11A C10A H10A 127.3 ?
C12A C11A C10A 106.8(17) ?
C12A C11A H11A 126.6 ?
C10A C11A H11A 126.6 ?
C11A C12A O2A 112.9(17) ?
C11A C12A H12A 123.6 ?
O2A C12A H12A 123.6 ?
C12A O2A C9 103.1(13) ?
C7 C13 H13A 109.5 ?
C7 C13 H13B 109.5 ?
H13A C13 H13B 109.5 ?
C7 C13 H13C 109.5 ?
H13A C13 H13C 109.5 ?
H13B C13 H13C 109.5 ?
C15 C14 C19 120.3(5) ?
C15 C14 Sn1 119.8(5) ?
C19 C14 Sn1 119.9(4) ?
C14 C15 C16 118.8(6) ?
C14 C15 H15 120.6 ?
C16 C15 H15 120.6 ?
C17 C16 C15 120.0(6) ?
C17 C16 H16 120.0 ?
C15 C16 H16 120.0 ?
C16 C17 C18 122.6(7) ?
C16 C17 H17 118.7 ?
C18 C17 H17 118.7 ?
C17 C18 C19 118.4(6) ?
C17 C18 H18 120.8 ?
C19 C18 H18 120.8 ?
C18 C19 C14 119.9(6) ?
C18 C19 H19 120.0 ?
C14 C19 H19 120.0 ?
Cl3 C20 Cl4 113.2(9) ?
Cl3 C20 H20A 108.9 ?
Cl4 C20 H20A 108.9 ?
Cl3 C20 H20B 108.9 ?
Cl4 C20 H20B 108.9 ?
H20A C20 H20B 107.8 ?
Cl3A C20A Cl4A 112.8(10) ?
Cl3A C20A H20C 109.0 ?
Cl4A C20A H20C 109.0 ?
Cl3A C20A H20D 109.0 ?
Cl4A C20A H20D 109.0 ?
H20C C20A H20D 107.8 ?
Cl3B C20B Cl4B 114.2(9) ?
Cl3B C20B H20E 108.7 ?
Cl4B C20B H20E 108.7 ?
Cl3B C20B H20F 108.7 ?
Cl4B C20B H20F 108.7 ?
H20E C20B H20F 107.6 ?

loop_
_geom_bond_atom_site_label_1
_geom_bond_atom_site_label_2
_geom_bond_distance
_geom_bond_publ_flag
Sn1 O1 2.101(3) y
Sn1 C14 2.135(5) y
Sn1 N2 2.173(4) y
Sn1 N1 2.229(4) y
Sn1 Cl1 2.4451(16) y
Sn1 Cl2 2.4611(16) y
O1 C8 1.285(6) y
N1 C6 1.330(7) ?
N1 C2 1.349(6) ?
N2 C7 1.282(6) y
N2 N3 1.369(6) y
N3 C8 1.324(7) y
C2 C3 1.371(8) ?
C2 C7 1.482(7) ?
C3 C4 1.369(9) ?
C3 H3 0.9300 ?
C4 C5 1.365(9) ?
C4 H4 0.9300 ?
C5 C6 1.378(8) ?
C5 H5 0.9300 ?
C6 H6 0.9300 ?
C7 C13 1.492(7) ?
C8 C9 1.456(8) ?
C9 C10 1.347(12) ?
C9 C10A 1.35(2) ?
C9 O2A 1.377(10) ?
C9 O2 1.378(7) ?
C10 C11 1.411(13) ?
C10 H10 0.9300 ?
C11 C12 1.314(13) ?
C11 H11 0.9300 ?
C12 O2 1.365(8) ?
C12 H12 0.9300 ?
C10A C11A 1.41(2) ?
C10A H10A 0.9300 ?
C11A C12A 1.31(2) ?
C11A H11A 0.9300 ?
C12A O2A 1.373(10) ?
C12A H12A 0.9300 ?
C13 H13A 0.9600 ?
C13 H13B 0.9600 ?
C13 H13C 0.9600 ?
C14 C15 1.367(9) ?
C14 C19 1.393(9) ?
C15 C16 1.397(9) ?
C15 H15 0.9300 ?
C16 C17 1.336(9) ?
C16 H16 0.9300 ?
C17 C18 1.366(10) ?
C17 H17 0.9300 ?
C18 C19 1.381(8) ?
C18 H18 0.9300 ?
C19 H19 0.9300 ?
C20 Cl3 1.734(10) ?
C20 Cl4 1.736(10) ?
C20 H20A 0.9700 ?
C20 H20B 0.9700 ?
C20A Cl3A 1.746(10) ?
C20A Cl4A 1.747(10) ?
C20A H20C 0.9700 ?
C20A H20D 0.9700 ?
C20B Cl3B 1.738(10) ?
C20B Cl4B 1.740(10) ?
C20B H20E 0.9700 ?
C20B H20F 0.9700 ?

loop_
_geom_torsion_atom_site_label_1
_geom_torsion_atom_site_label_2
_geom_torsion_atom_site_label_3
_geom_torsion_atom_site_label_4
_geom_torsion
C14 Sn1 O1 C8 179.1(4)
N2 Sn1 O1 C8 0.3(4)
N1 Sn1 O1 C8 4.0(5)
Cl1 Sn1 O1 C8 -85.8(4)
Cl2 Sn1 O1 C8 84.4(4)
O1 Sn1 N1 C6 173.1(4)
C14 Sn1 N1 C6 -2.3(5)
N2 Sn1 N1 C6 176.9(5)
Cl1 Sn1 N1 C6 -98.1(4)
Cl2 Sn1 N1 C6 92.3(4)
O1 Sn1 N1 C2 -3.0(5)
C14 Sn1 N1 C2 -178.4(4)
N2 Sn1 N1 C2 0.7(4)
Cl1 Sn1 N1 C2 85.8(4)
Cl2 Sn1 N1 C2 -83.9(4)
O1 Sn1 N2 C7 179.9(4)
N1 Sn1 N2 C7 2.1(4)
Cl1 Sn1 N2 C7 -90.9(4)
Cl2 Sn1 N2 C7 90.3(4)
O1 Sn1 N2 N3 -1.9(3)
N1 Sn1 N2 N3 -179.7(4)
Cl1 Sn1 N2 N3 87.3(3)
Cl2 Sn1 N2 N3 -91.5(3)
C7 N2 N3 C8 -178.8(5)
Sn1 N2 N3 C8 3.1(5)
C6 N1 C2 C3 -2.1(8)
Sn1 N1 C2 C3 174.3(4)
C6 N1 C2 C7 -179.4(5)
Sn1 N1 C2 C7 -3.0(6)
N1 C2 C3 C4 1.0(8)
C7 C2 C3 C4 178.0(5)
C2 C3 C4 C5 1.2(10)
C3 C4 C5 C6 -2.1(9)
C2 N1 C6 C5 1.1(8)
Sn1 N1 C6 C5 -175.0(4)
C4 C5 C6 N1 1.0(9)
N3 N2 C7 C2 177.6(4)
Sn1 N2 C7 C2 -4.3(6)
N3 N2 C7 C13 -0.3(8)
Sn1 N2 C7 C13 177.8(4)
N1 C2 C7 N2 4.7(7)
C3 C2 C7 N2 -172.5(5)
N1 C2 C7 C13 -177.3(5)
C3 C2 C7 C13 5.5(8)
Sn1 O1 C8 N3 1.6(7)
Sn1 O1 C8 C9 -178.3(4)
N2 N3 C8 O1 -3.1(8)
N2 N3 C8 C9 176.7(5)
O1 C8 C9 C10 174.5(12)
N3 C8 C9 C10 -5.3(14)
O1 C8 C9 C10A -12(3)
N3 C8 C9 C10A 169(3)
O1 C8 C9 O2A 171.5(18)
N3 C8 C9 O2A -8.3(19)
O1 C8 C9 O2 -5.0(9)
N3 C8 C9 O2 175.2(6)
C10A C9 C10 C11 6(3)
O2A C9 C10 C11 -170(7)
O2 C9 C10 C11 1.3(15)
C8 C9 C10 C11 -178.2(8)
C9 C10 C11 C12 -1.3(16)
C10 C11 C12 O2 0.9(14)
C11 C12 O2 C9 -0.1(11)
C10 C9 O2 C12 -0.8(12)
C10A C9 O2 C12 -16(7)
O2A C9 O2 C12 3(2)
C8 C9 O2 C12 178.8(6)
C10 C9 C10A C11A -4(3)
O2A C9 C10A C11A -3(4)
O2 C9 C10A C11A 162(10)
C8 C9 C10A C11A -180(2)
C9 C10A C11A C12A 0(5)
C10A C11A C12A O2A 3(5)
C11A C12A O2A C9 -4(4)
C10 C9 O2A C12A 8(5)
C10A C9 O2A C12A 5(4)
O2 C9 O2A C12A -2(4)
C8 C9 O2A C12A -177.9(18)
O1 Sn1 C14 C15 114.8(6)
N1 Sn1 C14 C15 -68.0(6)
Cl1 Sn1 C14 C15 24.5(6)
Cl2 Sn1 C14 C15 -155.3(5)
O1 Sn1 C14 C19 -67.0(5)
N1 Sn1 C14 C19 110.1(5)
Cl1 Sn1 C14 C19 -157.3(5)
Cl2 Sn1 C14 C19 22.9(5)
C19 C14 C15 C16 1.1(10)
Sn1 C14 C15 C16 179.2(5)
C14 C15 C16 C17 -0.8(10)
C15 C16 C17 C18 0.6(10)
C16 C17 C18 C19 -0.6(10)
C17 C18 C19 C14 0.9(9)
C15 C14 C19 C18 -1.1(10)
Sn1 C14 C19 C18 -179.3(5)
